data_7151926
loop_
_publ_author_name
'Chowdhury, Chinmay'
'Mukherjee, Sanjukta'
'Chakraborty, Biswajit'
'Achari, Basudeb'

_publ_section_title
;
 A rapid and facile method for the general synthesis of 3-aryl
 substituted 4,5,6,7-tetrahydro[1,2,3]triazolo[1,5-a]pyrazines and
 their ring fused analogues.
;
_journal_issue 16
_journal_name_full 'Organic &amp; biomolecular chemistry'
_journal_page_first 5856
_journal_page_last 5862
_journal_paper_doi 10.1039/c1ob05255a
_journal_volume 9
_journal_year 2011
_chemical_formula_moiety C18H15F3N4
_chemical_formula_sum 'C18 H15 F3 N4'
_chemical_formula_weight 344.34
_chemical_melting_point 190.5(5)
_chemical_name_common Triazolo-pyrazine
_chemical_name_systematic
;
?
;
_space_group_IT_number 4
_symmetry_cell_setting monoclinic
_symmetry_space_group_name_Hall 'P 2yb'
_symmetry_space_group_name_H-M 'P 1 21 1'
_atom_sites_solution_hydrogens geom
_atom_sites_solution_primary direct
_atom_sites_solution_secondary difmap
_audit_creation_method SHELXL-97
_cell_angle_alpha 90.00
_cell_angle_beta 105.595(2)
_cell_angle_gamma 90.00
_cell_formula_units_Z 4
_cell_length_a 7.9258(4)
_cell_length_b 16.4316(8)
_cell_length_c 12.9933(6)
_cell_measurement_reflns_used 10061
_cell_measurement_temperature 296(2)
_cell_measurement_theta_max 31.00
_cell_measurement_theta_min 1.63
_cell_volume 1629.87(14)
_computing_cell_refinement 'Apex 2, Bruker Kappa'
_computing_data_collection 'Apex 2, Bruker Kappa'
_computing_data_reduction 'Apex 2, Bruker Kappa'
_computing_structure_refinement 'SHELXL-97 (Sheldrick, 1997)'
_computing_structure_solution 'SHELXS-97 (Sheldrick, 1990)'
_diffrn_ambient_temperature 296(2)
_diffrn_detector_area_resol_mean 512x512
_diffrn_measured_fraction_theta_full 0.996
_diffrn_measured_fraction_theta_max 0.996
_diffrn_measurement_device_type 'Bruker Kappa Apex 2'
_diffrn_measurement_method 'Difference Vectors'
_diffrn_radiation_monochromator graphite
_diffrn_radiation_source 'fine-focus sealed tube'
_diffrn_radiation_type MoK\a
_diffrn_radiation_wavelength 0.71073
_diffrn_reflns_av_R_equivalents 0.0310
_diffrn_reflns_av_sigmaI/netI 0.0353
_diffrn_reflns_limit_h_max 9
_diffrn_reflns_limit_h_min -11
_diffrn_reflns_limit_k_max 23
_diffrn_reflns_limit_k_min -23
_diffrn_reflns_limit_l_max 18
_diffrn_reflns_limit_l_min -18
_diffrn_reflns_number 33684
_diffrn_reflns_theta_full 31.00
_diffrn_reflns_theta_max 31.00
_diffrn_reflns_theta_min 1.63
_diffrn_standards_decay_% 0
_diffrn_standards_interval_count 9049502
_diffrn_standards_interval_time 10sec
_diffrn_standards_number 19
_exptl_absorpt_coefficient_mu 0.110
_exptl_absorpt_correction_type none
_exptl_crystal_colour colourless
_exptl_crystal_density_diffrn 1.403
_exptl_crystal_density_method 'not measured'
_exptl_crystal_description Niddle-shaped
_exptl_crystal_F_000 712
_exptl_crystal_size_max 0.30
_exptl_crystal_size_mid 0.05
_exptl_crystal_size_min 0.05
_refine_diff_density_max 0.804
_refine_diff_density_min -0.499
_refine_diff_density_rms 0.061
_refine_ls_abs_structure_details 'Flack H D (1983), Acta Cryst. A39, 876-881'
_refine_ls_abs_structure_Flack 1.4(14)
_refine_ls_extinction_coef 0.011(2)
_refine_ls_extinction_expression Fc^*^=kFc[1+0.001xFc^2^\l^3^/sin(2\q)]^-1/4^
_refine_ls_extinction_method SHELXL
_refine_ls_goodness_of_fit_ref 1.109
_refine_ls_hydrogen_treatment mixed
_refine_ls_matrix_type full
_refine_ls_number_parameters 452
_refine_ls_number_reflns 10061
_refine_ls_number_restraints 1
_refine_ls_restrained_S_all 1.109
_refine_ls_R_factor_all 0.1039
_refine_ls_R_factor_gt 0.0783
_refine_ls_shift/su_max 0.020
_refine_ls_shift/su_mean 0.013
_refine_ls_structure_factor_coef Fsqd
_refine_ls_weighting_details 'calc w=1/[\s^2^(Fo^2^)+(0.1000P)^2^+0.6606P] where P=(Fo^2^+2Fc^2^)/3'
_refine_ls_weighting_scheme calc
_refine_ls_wR_factor_gt 0.2102
_refine_ls_wR_factor_ref 0.2271
_reflns_number_gt 7021
_reflns_number_total 10061
_reflns_threshold_expression >2sigma(I)
_cod_data_source_file c1ob05255a.txt
_cod_data_source_block snj40a_0m
_cod_depositor_comments
;
The following automatic conversions were performed:

'_chemical_melting_point' value '190-191' was changed to '190.5(5)' -
the average value was taken and precision was
estimated.

'_symmetry_cell_setting' value 'Monoclinic' changed to
'monoclinic' according to
/home/saulius/struct/CIF-dictionaries/cif_core.dic dictionary named
'cif_core.dic' version 2.4.1 from
2010-06-29.

'_exptl_absorpt_correction_type' value 'None' changed to
'none' according to
/home/saulius/struct/CIF-dictionaries/cif_core.dic dictionary named
'cif_core.dic' version 2.4.1 from 2010-06-29.

Automatic conversion script
Id: cif_fix_values 1715 2011-07-08 13:25:40Z adriana 
;
_cod_original_sg_symbol_H-M P21
_cod_database_code 7151926

loop_
_symmetry_equiv_pos_as_xyz
'x, y, z'
'-x, y+1/2, -z'

loop_
_atom_site_label
_atom_site_type_symbol
_atom_site_fract_x
_atom_site_fract_y
_atom_site_fract_z
_atom_site_U_iso_or_equiv
_atom_site_adp_type
_atom_site_occupancy
_atom_site_symmetry_multiplicity
_atom_site_calc_flag
_atom_site_refinement_flags
_atom_site_disorder_assembly
_atom_site_disorder_group
C12 C 0.7616(4) 0.20573(18) 0.7974(2) 0.0406(6) Uani 1 1 d . . .
C7 C 0.4392(4) 0.26600(18) 1.0953(2) 0.0401(6) Uani 1 1 d . . .
H7 H 0.3640 0.2276 1.0459 0.048 Uiso 1 1 calc R . .
C15 C 0.7663(5) 0.2037(2) 0.5841(3) 0.0489(7) Uani 1 1 d . . .
C11 C 0.7569(4) 0.20293(18) 0.9097(2) 0.0404(6) Uani 1 1 d . . .
C8 C 0.6130(4) 0.2252(2) 1.1464(2) 0.0461(7) Uani 1 1 d . . .
H8A H 0.6861 0.2605 1.2000 0.055 Uiso 1 1 calc R . .
H8B H 0.5945 0.1747 1.1804 0.055 Uiso 1 1 calc R . .
C17 C 0.6560(5) 0.2580(2) 0.7243(3) 0.0530(8) Uani 1 1 d . . .
H17 H 0.5837 0.2945 0.7469 0.064 Uiso 1 1 calc R . .
C13 C 0.8728(5) 0.1542(2) 0.7628(3) 0.0536(8) Uani 1 1 d . . .
H13 H 0.9468 0.1197 0.8114 0.064 Uiso 1 1 calc R . .
C9 C 0.6568(4) 0.24409(17) 0.9640(2) 0.0385(6) Uani 1 1 d . . .
C1 C 0.3510(4) 0.28976(19) 1.1790(2) 0.0445(6) Uani 1 1 d . . .
C10 C 0.5222(4) 0.31000(19) 0.9391(2) 0.0470(7) Uani 1 1 d . . .
H10A H 0.5677 0.3562 0.9085 0.056 Uiso 1 1 calc R . .
H10B H 0.4185 0.2904 0.8867 0.056 Uiso 1 1 calc R . .
C16 C 0.6568(5) 0.2566(2) 0.6181(3) 0.0561(8) Uani 1 1 d . . .
H16 H 0.5835 0.2913 0.5694 0.067 Uiso 1 1 calc R . .
C6 C 0.3979(5) 0.3576(2) 1.2424(3) 0.0576(8) Uani 1 1 d . . .
H6 H 0.4830 0.3925 1.2304 0.069 Uiso 1 1 calc R . .
C4 C 0.1950(6) 0.3233(3) 1.3423(3) 0.0701(11) Uani 1 1 d . . .
H4 H 0.1455 0.3338 1.3982 0.084 Uiso 1 1 calc R . .
C14 C 0.8754(5) 0.1532(2) 0.6564(3) 0.0585(8) Uani 1 1 d . . .
H14 H 0.9511 0.1184 0.6342 0.070 Uiso 1 1 calc R . .
C2 C 0.2212(5) 0.2404(2) 1.1981(3) 0.0611(9) Uani 1 1 d . . .
H2 H 0.1854 0.1948 1.1554 0.073 Uiso 1 1 calc R . .
C3 C 0.1432(6) 0.2572(3) 1.2794(4) 0.0719(11) Uani 1 1 d . . .
H3 H 0.0560 0.2233 1.2907 0.086 Uiso 1 1 calc R . .
C18 C 0.7657(6) 0.2042(3) 0.4692(3) 0.0680(10) Uani 1 1 d . . .
C5 C 0.3206(6) 0.3748(3) 1.3237(3) 0.0688(11) Uani 1 1 d . . .
H5 H 0.3535 0.4211 1.3656 0.083 Uiso 1 1 calc R . .
C30 C 0.2641(4) 1.01854(19) 0.8144(2) 0.0437(6) Uani 1 1 d . . .
C29 C 0.2608(4) 1.01863(18) 0.9270(2) 0.0410(6) Uani 1 1 d . . .
C26 C 0.1242(4) 0.9900(2) 1.1653(2) 0.0471(7) Uani 1 1 d . . .
H26A H 0.0740 1.0396 1.1848 0.057 Uiso 1 1 calc R . .
H26B H 0.2116 0.9702 1.2277 0.057 Uiso 1 1 calc R . .
C27 C 0.1398(4) 0.98743(17) 0.9754(2) 0.0399(6) Uani 1 1 d . . .
C19 C -0.1212(4) 0.91716(19) 1.2097(2) 0.0430(6) Uani 1 1 d . . .
C34 C 0.1627(5) 0.9698(2) 0.6335(3) 0.0542(8) Uani 1 1 d . . .
H34 H 0.0904 0.9354 0.5840 0.065 Uiso 1 1 calc R . .
C33 C 0.2727(5) 1.0219(2) 0.6017(3) 0.0544(8) Uani 1 1 d . . .
C25 C -0.0189(4) 0.92617(17) 1.1278(2) 0.0431(6) Uani 1 1 d . . .
H25 H 0.0388 0.8740 1.1235 0.052 Uiso 1 1 calc R . .
C35 C 0.1579(5) 0.9678(2) 0.7398(3) 0.0500(7) Uani 1 1 d . . .
H35 H 0.0825 0.9320 0.7607 0.060 Uiso 1 1 calc R . .
C28 C -0.0310(4) 0.9439(2) 0.9405(2) 0.0483(7) Uani 1 1 d . . .
H28A H -0.1013 0.9688 0.8754 0.058 Uiso 1 1 calc R . .
H28B H -0.0096 0.8878 0.9244 0.058 Uiso 1 1 calc R . .
C31 C 0.3759(6) 1.0713(3) 0.7811(3) 0.0681(11) Uani 1 1 d . . .
H31 H 0.4498 1.1054 0.8303 0.082 Uiso 1 1 calc R . .
C22 C -0.2985(5) 0.9014(3) 1.3650(3) 0.0620(9) Uani 1 1 d . . .
H22 H -0.3557 0.8969 1.4186 0.074 Uiso 1 1 calc R . .
C21 C -0.3254(5) 0.9693(2) 1.3000(3) 0.0607(9) Uani 1 1 d . . .
H21 H -0.4026 1.0098 1.3083 0.073 Uiso 1 1 calc R . .
C20 C -0.2367(5) 0.9765(2) 1.2227(3) 0.0555(8) Uani 1 1 d . . .
H20 H -0.2551 1.0220 1.1785 0.067 Uiso 1 1 calc R . .
C24 C -0.1008(5) 0.8495(2) 1.2734(3) 0.0570(8) Uani 1 1 d . . .
H24 H -0.0260 0.8081 1.2643 0.068 Uiso 1 1 calc R . .
C32 C 0.3772(6) 1.0730(3) 0.6754(3) 0.0718(11) Uani 1 1 d . . .
H32 H 0.4503 1.1095 0.6536 0.086 Uiso 1 1 calc R . .
C23 C -0.1899(6) 0.8415(3) 1.3514(3) 0.0684(11) Uani 1 1 d . . .
H23 H -0.1749 0.7952 1.3941 0.082 Uiso 1 1 calc R . .
C36 C 0.2789(6) 1.0243(3) 0.4891(3) 0.0672(10) Uani 1 1 d . . .
N2 N 0.6968(3) 0.20917(15) 1.06110(18) 0.0402(5) Uani 1 1 d . . .
N4 N 0.8535(4) 0.14572(17) 0.9771(2) 0.0486(6) Uani 1 1 d . . .
N3 N 0.8162(3) 0.14980(17) 1.0694(2) 0.0486(6) Uani 1 1 d . . .
N1 N 0.4753(4) 0.33557(15) 1.0344(2) 0.0468(6) Uani 1 1 d . . .
H1 H 0.4694 0.3855 1.0529 0.056 Uiso 1 1 calc R . .
N6 N 0.2061(3) 1.00674(16) 1.07902(19) 0.0427(5) Uani 1 1 d . . .
N8 N 0.3901(4) 1.05561(18) 1.0030(2) 0.0533(7) Uani 1 1 d . . .
N5 N -0.1297(3) 0.94503(16) 1.02083(19) 0.0434(5) Uani 1 1 d . . .
H5A H -0.2399 0.9556 1.0069 0.052 Uiso 1 1 calc R . .
N7 N 0.3568(4) 1.04787(19) 1.0964(2) 0.0560(7) Uani 1 1 d . . .
F1 F 0.7959(9) 0.2730(3) 0.4338(3) 0.171(2) Uani 1 1 d . . .
F3 F 0.6182(6) 0.1855(4) 0.4050(3) 0.157(2) Uani 1 1 d . . .
F2 F 0.8792(9) 0.1575(5) 0.4489(3) 0.239(4) Uani 1 1 d . . .
F6 F 0.4233(7) 1.0356(6) 0.4746(4) 0.231(4) Uani 1 1 d . . .
F4 F 0.1843(12) 1.0671(6) 0.4330(4) 0.313(6) Uani 1 1 d . . .
F5 F 0.2528(13) 0.9563(4) 0.4420(4) 0.244(4) Uani 1 1 d . . .

loop_
_atom_site_aniso_label
_atom_site_aniso_U_11
_atom_site_aniso_U_22
_atom_site_aniso_U_33
_atom_site_aniso_U_23
_atom_site_aniso_U_13
_atom_site_aniso_U_12
C12 0.0434(15) 0.0397(13) 0.0436(14) -0.0010(11) 0.0203(11) -0.0019(12)
C7 0.0423(14) 0.0442(13) 0.0359(13) -0.0005(11) 0.0140(11) 0.0038(11)
C15 0.0554(17) 0.0525(16) 0.0435(15) -0.0005(13) 0.0214(13) 0.0024(14)
C11 0.0428(15) 0.0401(13) 0.0404(13) 0.0001(11) 0.0147(11) 0.0038(11)
C8 0.0498(16) 0.0538(17) 0.0388(13) 0.0057(12) 0.0189(12) 0.0052(13)
C17 0.060(2) 0.0565(18) 0.0484(17) 0.0049(14) 0.0252(15) 0.0160(15)
C13 0.065(2) 0.0514(16) 0.0508(17) 0.0083(14) 0.0265(15) 0.0188(16)
C9 0.0386(14) 0.0399(13) 0.0387(13) 0.0032(10) 0.0135(11) 0.0013(11)
C1 0.0417(15) 0.0567(17) 0.0397(14) 0.0027(12) 0.0191(12) 0.0096(13)
C10 0.0555(17) 0.0477(15) 0.0420(14) 0.0091(12) 0.0204(13) 0.0173(13)
C16 0.061(2) 0.069(2) 0.0407(15) 0.0087(14) 0.0182(14) 0.0193(17)
C6 0.0541(19) 0.070(2) 0.0532(18) -0.0089(16) 0.0224(15) -0.0068(16)
C4 0.063(2) 0.103(3) 0.051(2) 0.012(2) 0.0253(17) 0.028(2)
C14 0.077(2) 0.0561(18) 0.0542(18) 0.0015(15) 0.0376(17) 0.0147(18)
C2 0.064(2) 0.0583(19) 0.070(2) -0.0001(17) 0.0338(18) -0.0055(17)
C3 0.066(2) 0.086(3) 0.077(3) 0.011(2) 0.042(2) 0.000(2)
C18 0.091(3) 0.075(2) 0.0450(18) -0.0043(17) 0.0298(19) 0.002(2)
C5 0.067(2) 0.091(3) 0.0484(19) -0.0180(18) 0.0144(17) 0.010(2)
C30 0.0470(15) 0.0465(15) 0.0434(14) -0.0037(12) 0.0219(12) -0.0055(12)
C29 0.0409(14) 0.0441(14) 0.0409(13) -0.0070(11) 0.0159(11) -0.0041(11)
C26 0.0479(16) 0.0623(18) 0.0330(13) -0.0006(12) 0.0139(11) -0.0055(14)
C27 0.0442(14) 0.0422(14) 0.0353(12) -0.0033(10) 0.0141(11) -0.0029(11)
C19 0.0455(15) 0.0488(15) 0.0359(13) 0.0001(11) 0.0133(11) -0.0019(12)
C34 0.060(2) 0.062(2) 0.0450(16) -0.0109(14) 0.0214(14) -0.0118(16)
C33 0.065(2) 0.0631(19) 0.0424(15) -0.0032(14) 0.0259(14) 0.0025(16)
C25 0.0510(16) 0.0420(14) 0.0395(13) 0.0057(11) 0.0175(12) 0.0056(12)
C35 0.0555(18) 0.0529(17) 0.0484(16) -0.0039(13) 0.0259(14) -0.0113(14)
C28 0.0548(17) 0.0548(16) 0.0382(13) -0.0047(12) 0.0172(12) -0.0146(14)
C31 0.073(2) 0.081(2) 0.057(2) -0.0143(18) 0.0307(18) -0.036(2)
C22 0.060(2) 0.088(3) 0.0451(17) 0.0026(17) 0.0267(15) -0.0099(19)
C21 0.063(2) 0.067(2) 0.060(2) -0.0013(16) 0.0306(17) 0.0081(17)
C20 0.066(2) 0.0546(18) 0.0526(17) 0.0077(14) 0.0281(16) 0.0075(16)
C24 0.062(2) 0.0589(19) 0.0561(19) 0.0151(15) 0.0259(16) 0.0091(16)
C32 0.084(3) 0.082(3) 0.062(2) -0.0095(19) 0.041(2) -0.035(2)
C23 0.075(3) 0.078(3) 0.055(2) 0.0235(19) 0.0222(19) 0.002(2)
C36 0.076(2) 0.086(3) 0.0459(18) 0.0029(19) 0.0285(18) -0.003(2)
N2 0.0417(12) 0.0436(12) 0.0369(11) 0.0066(9) 0.0135(9) 0.0053(10)
N4 0.0498(14) 0.0497(13) 0.0488(14) 0.0072(11) 0.0176(11) 0.0111(12)
N3 0.0457(13) 0.0565(14) 0.0455(13) 0.0097(12) 0.0158(11) 0.0176(12)
N1 0.0588(16) 0.0435(13) 0.0456(13) 0.0035(10) 0.0272(12) 0.0104(11)
N6 0.0409(13) 0.0532(14) 0.0355(11) -0.0019(10) 0.0128(9) -0.0027(10)
N8 0.0481(14) 0.0708(18) 0.0435(13) -0.0083(12) 0.0163(11) -0.0150(13)
N5 0.0454(13) 0.0498(13) 0.0385(12) -0.0025(10) 0.0174(10) -0.0046(11)
N7 0.0479(14) 0.0753(19) 0.0462(14) -0.0105(13) 0.0149(11) -0.0146(14)
F1 0.323(7) 0.142(3) 0.076(2) -0.010(2) 0.099(3) -0.102(4)
F3 0.138(3) 0.280(6) 0.0535(16) -0.024(2) 0.0247(18) -0.074(4)
F2 0.331(8) 0.340(8) 0.082(2) 0.060(4) 0.117(4) 0.241(7)
F6 0.172(5) 0.462(13) 0.091(3) -0.011(5) 0.090(3) -0.071(6)
F4 0.442(11) 0.446(12) 0.100(3) 0.140(5) 0.157(5) 0.355(11)
F5 0.499(13) 0.187(5) 0.090(3) -0.052(3) 0.155(5) -0.124(7)

loop_
_atom_type_symbol
_atom_type_description
_atom_type_scat_dispersion_real
_atom_type_scat_dispersion_imag
_atom_type_scat_source
C C 0.0033 0.0016 'International Tables Vol C Tables 4.2.6.8 and 6.1.1.4'
H H 0.0000 0.0000 'International Tables Vol C Tables 4.2.6.8 and 6.1.1.4'
N N 0.0061 0.0033 'International Tables Vol C Tables 4.2.6.8 and 6.1.1.4'
F F 0.0171 0.0103 'International Tables Vol C Tables 4.2.6.8 and 6.1.1.4'

loop_
_geom_angle_atom_site_label_1
_geom_angle_atom_site_label_2
_geom_angle_atom_site_label_3
_geom_angle
_geom_angle_site_symmetry_1
_geom_angle_site_symmetry_3
_geom_angle_publ_flag
C13 C12 C17 118.6(3) . . ?
C13 C12 C11 119.5(3) . . ?
C17 C12 C11 121.9(3) . . ?
N1 C7 C1 112.8(2) . . ?
N1 C7 C8 107.2(2) . . ?
C1 C7 C8 110.2(2) . . ?
N1 C7 H7 108.9 . . ?
C1 C7 H7 108.9 . . ?
C8 C7 H7 108.9 . . ?
C14 C15 C16 119.7(3) . . ?
C14 C15 C18 121.4(3) . . ?
C16 C15 C18 118.9(3) . . ?
N4 C11 C9 108.1(3) . . ?
N4 C11 C12 119.8(3) . . ?
C9 C11 C12 131.8(3) . . ?
N2 C8 C7 107.0(2) . . ?
N2 C8 H8A 110.3 . . ?
C7 C8 H8A 110.3 . . ?
N2 C8 H8B 110.3 . . ?
C7 C8 H8B 110.3 . . ?
H8A C8 H8B 108.6 . . ?
C16 C17 C12 120.7(3) . . ?
C16 C17 H17 119.6 . . ?
C12 C17 H17 119.6 . . ?
C12 C13 C14 120.8(3) . . ?
C12 C13 H13 119.6 . . ?
C14 C13 H13 119.6 . . ?
N2 C9 C11 104.4(2) . . ?
N2 C9 C10 119.2(2) . . ?
C11 C9 C10 136.3(3) . . ?
C6 C1 C2 117.5(3) . . ?
C6 C1 C7 122.9(3) . . ?
C2 C1 C7 119.6(3) . . ?
N1 C10 C9 110.9(2) . . ?
N1 C10 H10A 109.4 . . ?
C9 C10 H10A 109.4 . . ?
N1 C10 H10B 109.5 . . ?
C9 C10 H10B 109.5 . . ?
H10A C10 H10B 108.0 . . ?
C15 C16 C17 120.1(3) . . ?
C15 C16 H16 119.9 . . ?
C17 C16 H16 119.9 . . ?
C1 C6 C5 121.3(4) . . ?
C1 C6 H6 119.4 . . ?
C5 C6 H6 119.4 . . ?
C3 C4 C5 120.2(4) . . ?
C3 C4 H4 119.9 . . ?
C5 C4 H4 119.9 . . ?
C15 C14 C13 120.0(3) . . ?
C15 C14 H14 120.0 . . ?
C13 C14 H14 120.0 . . ?
C1 C2 C3 121.6(4) . . ?
C1 C2 H2 119.2 . . ?
C3 C2 H2 119.2 . . ?
C4 C3 C2 119.6(4) . . ?
C4 C3 H3 120.2 . . ?
C2 C3 H3 120.2 . . ?
F2 C18 F1 104.6(5) . . ?
F2 C18 F3 107.2(5) . . ?
F1 C18 F3 102.0(5) . . ?
F2 C18 C15 113.3(4) . . ?
F1 C18 C15 114.7(4) . . ?
F3 C18 C15 114.0(4) . . ?
C4 C5 C6 119.8(4) . . ?
C4 C5 H5 120.1 . . ?
C6 C5 H5 120.1 . . ?
C35 C30 C31 118.6(3) . . ?
C35 C30 C29 121.9(3) . . ?
C31 C30 C29 119.5(3) . . ?
N8 C29 C27 108.4(3) . . ?
N8 C29 C30 120.8(3) . . ?
C27 C29 C30 130.8(3) . . ?
N6 C26 C25 109.2(2) . . ?
N6 C26 H26A 109.8 . . ?
C25 C26 H26A 109.8 . . ?
N6 C26 H26B 109.8 . . ?
C25 C26 H26B 109.8 . . ?
H26A C26 H26B 108.3 . . ?
N6 C27 C29 103.7(3) . . ?
N6 C27 C28 119.7(3) . . ?
C29 C27 C28 136.6(3) . . ?
C24 C19 C20 118.3(3) . . ?
C24 C19 C25 120.5(3) . . ?
C20 C19 C25 121.2(3) . . ?
C33 C34 C35 120.4(3) . . ?
C33 C34 H34 119.8 . . ?
C35 C34 H34 119.8 . . ?
C34 C33 C32 119.2(3) . . ?
C34 C33 C36 120.7(4) . . ?
C32 C33 C36 120.0(4) . . ?
N5 C25 C19 113.0(3) . . ?
N5 C25 C26 111.3(2) . . ?
C19 C25 C26 109.7(2) . . ?
N5 C25 H25 107.6 . . ?
C19 C25 H25 107.6 . . ?
C26 C25 H25 107.6 . . ?
C30 C35 C34 120.6(3) . . ?
C30 C35 H35 119.7 . . ?
C34 C35 H35 119.7 . . ?
N5 C28 C27 113.2(2) . . ?
N5 C28 H28A 108.9 . . ?
C27 C28 H28A 108.9 . . ?
N5 C28 H28B 108.9 . . ?
C27 C28 H28B 108.9 . . ?
H28A C28 H28B 107.8 . . ?
C32 C31 C30 120.0(4) . . ?
C32 C31 H31 120.0 . . ?
C30 C31 H31 120.0 . . ?
C23 C22 C21 120.5(3) . . ?
C23 C22 H22 119.8 . . ?
C21 C22 H22 119.8 . . ?
C20 C21 C22 119.4(4) . . ?
C20 C21 H21 120.3 . . ?
C22 C21 H21 120.3 . . ?
C21 C20 C19 121.0(3) . . ?
C21 C20 H20 119.5 . . ?
C19 C20 H20 119.5 . . ?
C19 C24 C23 121.1(3) . . ?
C19 C24 H24 119.4 . . ?
C23 C24 H24 119.4 . . ?
C33 C32 C31 121.3(3) . . ?
C33 C32 H32 119.4 . . ?
C31 C32 H32 119.4 . . ?
C22 C23 C24 119.6(3) . . ?
C22 C23 H23 120.2 . . ?
C24 C23 H23 120.2 . . ?
F4 C36 F6 106.9(7) . . ?
F4 C36 F5 104.1(7) . . ?
F6 C36 F5 95.6(6) . . ?
F4 C36 C33 117.3(4) . . ?
F6 C36 C33 116.0(4) . . ?
F5 C36 C33 114.2(4) . . ?
N3 N2 C9 111.7(2) . . ?
N3 N2 C8 121.6(2) . . ?
C9 N2 C8 126.4(2) . . ?
N3 N4 C11 109.0(2) . . ?
N4 N3 N2 106.9(2) . . ?
C10 N1 C7 111.6(2) . . ?
C10 N1 H1 124.2 . . ?
C7 N1 H1 124.2 . . ?
N7 N6 C27 112.3(2) . . ?
N7 N6 C26 121.7(2) . . ?
C27 N6 C26 126.0(3) . . ?
N7 N8 C29 109.2(2) . . ?
C28 N5 C25 112.0(3) . . ?
C28 N5 H5A 124.0 . . ?
C25 N5 H5A 124.0 . . ?
N8 N7 N6 106.5(2) . . ?

loop_
_geom_bond_atom_site_label_1
_geom_bond_atom_site_label_2
_geom_bond_distance
_geom_bond_site_symmetry_2
_geom_bond_publ_flag
C12 C13 1.382(4) . ?
C12 C17 1.383(5) . ?
C12 C11 1.470(4) . ?
C7 N1 1.461(4) . ?
C7 C1 1.494(4) . ?
C7 C8 1.515(4) . ?
C7 H7 0.9800 . ?
C15 C14 1.372(5) . ?
C15 C16 1.382(5) . ?
C15 C18 1.492(5) . ?
C11 N4 1.370(4) . ?
C11 C9 1.374(4) . ?
C8 N2 1.461(4) . ?
C8 H8A 0.9700 . ?
C8 H8B 0.9700 . ?
C17 C16 1.382(4) . ?
C17 H17 0.9300 . ?
C13 C14 1.388(5) . ?
C13 H13 0.9300 . ?
C9 N2 1.344(4) . ?
C9 C10 1.493(4) . ?
C1 C6 1.376(5) . ?
C1 C2 1.384(5) . ?
C10 N1 1.448(4) . ?
C10 H10A 0.9700 . ?
C10 H10B 0.9700 . ?
C16 H16 0.9300 . ?
C6 C5 1.385(5) . ?
C6 H6 0.9300 . ?
C4 C3 1.354(7) . ?
C4 C5 1.378(7) . ?
C4 H4 0.9300 . ?
C14 H14 0.9300 . ?
C2 C3 1.388(5) . ?
C2 H2 0.9300 . ?
C3 H3 0.9300 . ?
C18 F2 1.263(6) . ?
C18 F1 1.267(6) . ?
C18 F3 1.278(6) . ?
C5 H5 0.9300 . ?
C30 C35 1.380(4) . ?
C30 C31 1.388(5) . ?
C30 C29 1.471(4) . ?
C29 N8 1.360(4) . ?
C29 C27 1.379(4) . ?
C26 N6 1.464(4) . ?
C26 C25 1.525(4) . ?
C26 H26A 0.9700 . ?
C26 H26B 0.9700 . ?
C27 N6 1.345(4) . ?
C27 C28 1.490(4) . ?
C19 C24 1.370(4) . ?
C19 C20 1.378(5) . ?
C19 C25 1.509(4) . ?
C34 C33 1.363(5) . ?
C34 C35 1.391(4) . ?
C34 H34 0.9300 . ?
C33 C32 1.371(6) . ?
C33 C36 1.478(5) . ?
C25 N5 1.464(4) . ?
C25 H25 0.9800 . ?
C35 H35 0.9300 . ?
C28 N5 1.463(4) . ?
C28 H28A 0.9700 . ?
C28 H28B 0.9700 . ?
C31 C32 1.376(5) . ?
C31 H31 0.9300 . ?
C22 C23 1.349(6) . ?
C22 C21 1.381(6) . ?
C22 H22 0.9300 . ?
C21 C20 1.377(5) . ?
C21 H21 0.9300 . ?
C20 H20 0.9300 . ?
C24 C23 1.388(5) . ?
C24 H24 0.9300 . ?
C32 H32 0.9300 . ?
C23 H23 0.9300 . ?
C36 F4 1.138(6) . ?
C36 F6 1.223(6) . ?
C36 F5 1.264(7) . ?
N2 N3 1.343(3) . ?
N4 N3 1.311(4) . ?
N1 H1 0.8600 . ?
N6 N7 1.338(4) . ?
N8 N7 1.315(4) . ?
N5 H5A 0.8600 . ?
